data_4508568
loop_
_publ_author_name
'Xu, Wentao'
'Zhou, Youfu'
'Huang, Decai'
'Xiong, Wei'
'Su, Mingyi'
'Wang, Kun'
'Han, Shuo'
'Hong, Maochun'

_publ_section_title
;
 Crystal Structure, Multiplex Photoluminescence, and Magnetic Properties
 of a Series of Lanthanide Coordination Polymers Based on Quinoline
 Carboxylate Ligand
;
_journal_issue 12
_journal_name_full 'Crystal Growth &amp; Design'
_journal_page_first 5420
_journal_paper_doi 10.1021/cg401391b
_journal_volume 13
_journal_year 2013
_chemical_formula_moiety 'C32 H21 Dy1 N4 O10'
_chemical_formula_sum 'C32 H21 Dy N4 O10'
_chemical_formula_weight 784.03
_chemical_name_systematic
; 
 ? 
;
_space_group_IT_number 14
_symmetry_space_group_name_Hall '-P 2ybc'
_symmetry_space_group_name_H-M 'P 1 21/c 1'
_atom_sites_solution_hydrogens geom
_atom_sites_solution_primary direct
_atom_sites_solution_secondary difmap
_audit_creation_method SHELXL-97
_cell_angle_alpha 90.00
_cell_angle_beta 94.575(5)
_cell_angle_gamma 90.00
_cell_formula_units_Z 4
_cell_length_a 10.029(3)
_cell_length_b 16.490(4)
_cell_length_c 17.307(4)
_cell_measurement_reflns_used 7480
_cell_measurement_temperature 293(2)
_cell_measurement_theta_max 27.4816
_cell_measurement_theta_min 2.5854
_cell_volume 2853.1(13)
_computing_cell_refinement CrystalClear
_computing_data_collection 'CrystalClear (Rigaku, 2000)'
_computing_data_reduction CrystalClear
_computing_molecular_graphics 'SHELXL-97 (Sheldrick, 1997)'
_computing_publication_material 'SHELXL-97 (Sheldrick, 1997)'
_computing_structure_refinement 'SHELXL-97 (Sheldrick, 1997)'
_computing_structure_solution 'SHELXS-97 (Sheldrick, 1997)'
_diffrn_ambient_temperature 293(2)
_diffrn_measured_fraction_theta_full 0.998
_diffrn_measured_fraction_theta_max 0.998
_diffrn_measurement_device_type 'Saturn 70 CCD diffractometer'
_diffrn_measurement_method \w
_diffrn_radiation_monochromator graphite
_diffrn_radiation_source 'fine-focus sealed tube'
_diffrn_radiation_type MoK\a
_diffrn_radiation_wavelength 0.71073
_diffrn_reflns_av_R_equivalents 0.0448
_diffrn_reflns_av_sigmaI/netI 0.0405
_diffrn_reflns_limit_h_max 13
_diffrn_reflns_limit_h_min -10
_diffrn_reflns_limit_k_max 21
_diffrn_reflns_limit_k_min -21
_diffrn_reflns_limit_l_max 22
_diffrn_reflns_limit_l_min -22
_diffrn_reflns_number 25129
_diffrn_reflns_theta_full 27.48
_diffrn_reflns_theta_max 27.48
_diffrn_reflns_theta_min 2.04
_exptl_absorpt_coefficient_mu 2.690
_exptl_absorpt_correction_T_max 1.0000
_exptl_absorpt_correction_T_min 0.8357
_exptl_absorpt_correction_type multi-scan
_exptl_absorpt_process_details '(CrystalClear; Rigaku, 2000)'
_exptl_crystal_colour Yellow
_exptl_crystal_density_diffrn 1.825
_exptl_crystal_density_method 'not measured'
_exptl_crystal_description Prism
_exptl_crystal_F_000 1548
_exptl_crystal_size_max 0.2500
_exptl_crystal_size_mid 0.1500
_exptl_crystal_size_min 0.1000
_refine_diff_density_max 1.170
_refine_diff_density_min -0.776
_refine_diff_density_rms 0.093
_refine_ls_extinction_method SHELXL
_refine_ls_goodness_of_fit_ref 1.235
_refine_ls_hydrogen_treatment mixed
_refine_ls_matrix_type full
_refine_ls_number_parameters 428
_refine_ls_number_reflns 6520
_refine_ls_number_restraints 0
_refine_ls_restrained_S_all 1.235
_refine_ls_R_factor_all 0.0559
_refine_ls_R_factor_gt 0.0503
_refine_ls_shift/su_max 0.000
_refine_ls_shift/su_mean 0.000
_refine_ls_structure_factor_coef Fsqd
_refine_ls_weighting_details 'calc w=1/[\s^2^(Fo^2^)+(0.0104P)^2^+4.7641P] where P=(Fo^2^+2Fc^2^)/3'
_refine_ls_weighting_scheme calc
_refine_ls_wR_factor_gt 0.0741
_refine_ls_wR_factor_ref 0.0760
_reflns_number_gt 6112
_reflns_number_total 6520
_reflns_threshold_expression >2sigma(I)
_cod_data_source_file cg401391b_si_002.cif
_cod_data_source_block 5-Dy
_cod_depositor_comments
;
The following automatic conversions were performed:

'_exptl_absorpt_correction_type' value 'Multi-scan' changed to
'multi-scan' according to
/home/saulius/struct/CIF-dictionaries/cif_core.dic dictionary named
'cif_core.dic' version 2.4.2 from 2011-04-26.

Automatic conversion script
Id: cif_fix_values 1891 2012-01-12 08:04:46Z andrius 
;
_cod_original_sg_symbol_H-M P21/C
_cod_database_code 4508568

loop_
_symmetry_equiv_pos_as_xyz
'x, y, z'
'-x, y+1/2, -z+1/2'
'-x, -y, -z'
'x, -y-1/2, z-1/2'

loop_
_atom_site_label
_atom_site_type_symbol
_atom_site_fract_x
_atom_site_fract_y
_atom_site_fract_z
_atom_site_U_iso_or_equiv
_atom_site_adp_type
_atom_site_occupancy
_atom_site_symmetry_multiplicity
_atom_site_calc_flag
_atom_site_refinement_flags
Dy1 Dy 0.75417(2) 0.020958(12) -0.011983(12) 0.03322(7) Uani 1 1 d .
O1 O 0.8904(3) 0.13322(18) 0.00134(18) 0.0400(8) Uani 1 1 d .
O2 O 1.0885(3) 0.07504(18) 0.0162(2) 0.0513(9) Uani 1 1 d .
O3 O 0.6070(3) -0.07672(18) 0.01820(19) 0.0444(8) Uani 1 1 d .
O4 O 0.4087(3) -0.11060(19) 0.05766(19) 0.0445(8) Uani 1 1 d .
O9 O 0.6608(4) 0.0829(2) 0.1008(2) 0.0564(10) Uani 1 1 d .
O8 O 0.8238(4) -0.0018(2) 0.1242(2) 0.0576(10) Uani 1 1 d .
O10 O 0.7158(5) 0.0443(3) 0.2194(2) 0.0910(16) Uani 1 1 d .
O6 O 0.8303(3) 0.0504(2) -0.14165(19) 0.0489(9) Uani 1 1 d .
O5 O 0.6865(4) -0.0450(2) -0.1386(2) 0.0556(9) Uani 1 1 d .
O7 O 0.7779(4) -0.0185(2) -0.2462(2) 0.0687(11) Uani 1 1 d .
N1 N 1.2168(4) 0.3674(2) 0.0363(2) 0.0414(9) Uani 1 1 d .
N2 N 0.6986(4) -0.3242(2) 0.1743(2) 0.0436(10) Uani 1 1 d .
N3 N 0.7316(5) 0.0422(3) 0.1507(3) 0.0575(12) Uani 1 1 d .
N4 N 0.7659(4) -0.0046(2) -0.1773(3) 0.0483(10) Uani 1 1 d .
C1 C 1.0153(4) 0.1362(3) 0.0087(3) 0.0338(10) Uani 1 1 d .
C2 C 1.0832(4) 0.2181(2) 0.0123(2) 0.0317(9) Uani 1 1 d .
C3 C 1.0348(4) 0.2873(3) -0.0298(2) 0.0351(10) Uani 1 1 d .
C4 C 0.9218(5) 0.2881(3) -0.0845(3) 0.0433(11) Uani 1 1 d .
H4 H 0.8707 0.2401 -0.0937 0.052 Uiso 1 1 calc R
C5 C 0.8863(5) 0.3569(3) -0.1239(3) 0.0539(14) Uani 1 1 d .
H5 H 0.8110 0.3563 -0.1609 0.065 Uiso 1 1 calc R
C6 C 0.9587(6) 0.4283(3) -0.1109(3) 0.0622(16) Uani 1 1 d .
H6 H 0.9316 0.4761 -0.1385 0.075 Uiso 1 1 calc R
C7 C 1.0675(6) 0.4301(3) -0.0593(3) 0.0550(14) Uani 1 1 d .
H7 H 1.1172 0.4789 -0.0518 0.066 Uiso 1 1 calc R
C8 C 1.1078(5) 0.3603(3) -0.0165(3) 0.0395(11) Uani 1 1 d .
C9 C 1.1947(4) 0.2256(3) 0.0625(2) 0.0336(10) Uani 1 1 d .
H9 H 1.2301 0.1791 0.0893 0.040 Uiso 1 1 calc R
C10 C 1.2581(4) 0.3014(3) 0.0750(3) 0.0350(10) Uani 1 1 d .
C11 C 1.3715(4) 0.3094(3) 0.1346(3) 0.0370(10) Uani 1 1 d .
C12 C 1.4559(5) 0.2448(3) 0.1546(3) 0.0438(12) Uani 1 1 d .
H12 H 1.4414 0.1941 0.1291 0.053 Uiso 1 1 calc R
C13 C 1.5599(5) 0.2528(3) 0.2108(3) 0.0507(13) Uani 1 1 d .
H13 H 1.6164 0.2078 0.2239 0.061 Uiso 1 1 calc R
C14 C 1.5828(5) 0.3260(4) 0.2481(3) 0.0561(14) Uani 1 1 d .
H14 H 1.6559 0.3319 0.2860 0.067 Uiso 1 1 calc R
C15 C 1.4994(5) 0.3899(3) 0.2300(3) 0.0528(14) Uani 1 1 d .
H15 H 1.5138 0.4400 0.2566 0.063 Uiso 1 1 calc R
C16 C 1.3946(5) 0.3828(3) 0.1737(3) 0.0456(12) Uani 1 1 d .
H16 H 1.3379 0.4280 0.1615 0.055 Uiso 1 1 calc R
C17 C 0.5297(5) -0.1222(3) 0.0512(3) 0.0349(10) Uani 1 1 d .
C18 C 0.5900(4) -0.1980(2) 0.0895(2) 0.0333(10) Uani 1 1 d .
C19 C 0.5310(4) -0.2754(3) 0.0785(3) 0.0356(10) Uani 1 1 d .
C20 C 0.4208(5) -0.2935(3) 0.0252(3) 0.0452(12) Uani 1 1 d .
H20 H 0.3778 -0.2515 -0.0050 0.054 Uiso 1 1 calc R
C21 C 0.3765(6) -0.3715(3) 0.0172(3) 0.0559(14) Uani 1 1 d .
H21 H 0.3043 -0.3836 -0.0199 0.067 Uiso 1 1 calc R
C22 C 0.4347(6) -0.4333(3) 0.0621(3) 0.0597(15) Uani 1 1 d .
H22 H 0.4004 -0.4869 0.0561 0.072 Uiso 1 1 calc R
C23 C 0.5394(6) -0.4190(3) 0.1143(3) 0.0558(14) Uani 1 1 d .
H23 H 0.5781 -0.4620 0.1450 0.067 Uiso 1 1 calc R
C24 C 0.5901(5) -0.3402(3) 0.1226(3) 0.0407(11) Uani 1 1 d .
C25 C 0.7038(4) -0.1884(3) 0.1380(3) 0.0368(10) Uani 1 1 d .
H25 H 0.7465 -0.1370 0.1412 0.044 Uiso 1 1 calc R
C26 C 0.7584(4) -0.2523(3) 0.1827(3) 0.0374(10) Uani 1 1 d .
C27 C 0.8790(5) -0.2420(3) 0.2374(3) 0.0416(11) Uani 1 1 d .
C28 C 0.9465(5) -0.3084(3) 0.2692(3) 0.0548(14) Uani 1 1 d .
H28 H 0.9153 -0.3615 0.2566 0.066 Uiso 1 1 calc R
C29 C 1.0590(6) -0.2978(4) 0.3190(3) 0.0671(18) Uani 1 1 d .
H29 H 1.1038 -0.3438 0.3416 0.080 Uiso 1 1 calc R
C30 C 1.1070(5) -0.2219(5) 0.3363(3) 0.0670(18) Uani 1 1 d .
H30 H 1.1852 -0.2153 0.3704 0.080 Uiso 1 1 calc R
C31 C 1.0417(6) -0.1546(4) 0.3041(4) 0.0729(18) Uani 1 1 d .
H31 H 1.0747 -0.1017 0.3158 0.088 Uiso 1 1 calc R
C32 C 0.9274(5) -0.1653(3) 0.2544(3) 0.0571(15) Uani 1 1 d .
H32 H 0.8821 -0.1193 0.2320 0.069 Uiso 1 1 calc R
HN2 H 0.726(5) -0.368(3) 0.202(3) 0.073(19) Uiso 1 1 d .

loop_
_atom_site_aniso_label
_atom_site_aniso_U_11
_atom_site_aniso_U_22
_atom_site_aniso_U_33
_atom_site_aniso_U_23
_atom_site_aniso_U_13
_atom_site_aniso_U_12
Dy1 0.03059(12) 0.02303(10) 0.04481(13) 0.00218(9) -0.00462(9) -0.00074(9)
O1 0.0305(18) 0.0325(17) 0.056(2) -0.0044(15) -0.0048(15) -0.0044(13)
O2 0.0381(19) 0.0251(16) 0.089(3) -0.0046(17) -0.0071(18) 0.0032(14)
O3 0.0381(19) 0.0346(17) 0.059(2) 0.0157(16) -0.0060(16) -0.0070(14)
O4 0.0331(19) 0.0418(19) 0.058(2) 0.0124(16) -0.0026(15) 0.0077(14)
O9 0.060(2) 0.056(2) 0.053(2) -0.0053(19) -0.0026(19) 0.0078(19)
O8 0.063(2) 0.045(2) 0.061(2) 0.0042(18) -0.0181(19) -0.0016(18)
O10 0.137(4) 0.092(4) 0.043(2) -0.004(2) 0.007(3) -0.029(3)
O6 0.056(2) 0.0417(19) 0.049(2) -0.0089(16) 0.0025(17) -0.0122(16)
O5 0.061(2) 0.040(2) 0.064(2) 0.0002(18) -0.0080(19) -0.0145(17)
O7 0.104(3) 0.055(2) 0.047(2) -0.019(2) 0.002(2) -0.001(2)
N1 0.046(2) 0.0292(19) 0.049(2) 0.0000(18) 0.0056(19) -0.0060(17)
N2 0.056(3) 0.033(2) 0.043(2) 0.0103(19) 0.006(2) 0.0103(19)
N3 0.078(4) 0.047(3) 0.047(3) -0.003(2) -0.003(3) -0.023(2)
N4 0.055(3) 0.032(2) 0.056(3) -0.004(2) -0.009(2) 0.0010(19)
C1 0.036(3) 0.027(2) 0.038(2) -0.0044(18) -0.0030(19) -0.0035(18)
C2 0.027(2) 0.028(2) 0.040(2) -0.0033(19) 0.0067(19) -0.0022(17)
C3 0.036(3) 0.036(2) 0.034(2) -0.0033(19) 0.0065(19) 0.0028(19)
C4 0.039(3) 0.049(3) 0.042(3) 0.001(2) 0.003(2) 0.000(2)
C5 0.054(3) 0.062(4) 0.046(3) 0.011(3) 0.002(3) 0.012(3)
C6 0.079(4) 0.044(3) 0.062(4) 0.021(3) 0.000(3) 0.011(3)
C7 0.066(4) 0.039(3) 0.059(3) 0.014(3) 0.002(3) 0.000(3)
C8 0.047(3) 0.034(2) 0.038(3) 0.001(2) 0.007(2) 0.001(2)
C9 0.034(2) 0.027(2) 0.040(2) -0.0036(19) 0.0022(19) 0.0010(18)
C10 0.035(3) 0.031(2) 0.039(3) -0.0042(19) 0.009(2) -0.0040(19)
C11 0.034(3) 0.037(2) 0.040(3) -0.003(2) 0.004(2) -0.010(2)
C12 0.040(3) 0.040(3) 0.051(3) -0.006(2) 0.003(2) -0.006(2)
C13 0.039(3) 0.057(3) 0.055(3) -0.002(3) -0.001(2) -0.001(2)
C14 0.040(3) 0.076(4) 0.052(3) -0.007(3) -0.003(2) -0.017(3)
C15 0.052(3) 0.051(3) 0.055(3) -0.010(3) -0.001(3) -0.017(3)
C16 0.051(3) 0.036(3) 0.051(3) -0.001(2) 0.006(2) -0.010(2)
C17 0.039(3) 0.028(2) 0.036(2) 0.0010(19) -0.008(2) -0.0001(19)
C18 0.034(2) 0.027(2) 0.039(2) 0.0064(19) 0.0065(19) 0.0045(18)
C19 0.038(3) 0.030(2) 0.040(3) 0.0054(19) 0.009(2) 0.0048(19)
C20 0.051(3) 0.041(3) 0.043(3) 0.003(2) 0.003(2) -0.002(2)
C21 0.068(4) 0.047(3) 0.052(3) -0.003(3) -0.003(3) -0.015(3)
C22 0.082(4) 0.037(3) 0.060(4) 0.000(3) 0.010(3) -0.016(3)
C23 0.079(4) 0.030(3) 0.058(3) 0.007(2) 0.005(3) 0.001(3)
C24 0.051(3) 0.031(2) 0.041(3) 0.002(2) 0.009(2) 0.003(2)
C25 0.036(3) 0.029(2) 0.045(3) 0.011(2) 0.002(2) 0.0039(19)
C26 0.037(3) 0.038(2) 0.039(3) 0.009(2) 0.009(2) 0.009(2)
C27 0.037(3) 0.051(3) 0.037(3) 0.009(2) 0.006(2) 0.015(2)
C28 0.051(3) 0.056(3) 0.057(3) 0.018(3) 0.005(3) 0.020(3)
C29 0.054(4) 0.090(5) 0.057(4) 0.025(3) 0.004(3) 0.033(3)
C30 0.036(3) 0.113(6) 0.052(3) 0.013(4) -0.003(3) 0.011(3)
C31 0.058(4) 0.078(5) 0.080(4) 0.007(4) -0.017(3) -0.010(3)
C32 0.046(3) 0.050(3) 0.072(4) 0.012(3) -0.015(3) 0.004(3)

loop_
_atom_type_symbol
_atom_type_description
_atom_type_scat_dispersion_real
_atom_type_scat_dispersion_imag
_atom_type_scat_source
C C 0.0033 0.0016 'International Tables Vol C Tables 4.2.6.8 and 6.1.1.4'
Dy Dy -0.1892 4.4098 'International Tables Vol C Tables 4.2.6.8 and 6.1.1.4'
N N 0.0061 0.0033 'International Tables Vol C Tables 4.2.6.8 and 6.1.1.4'
O O 0.0106 0.0060 'International Tables Vol C Tables 4.2.6.8 and 6.1.1.4'
H H 0.0000 0.0000 'International Tables Vol C Tables 4.2.6.8 and 6.1.1.4'

loop_
_geom_angle_atom_site_label_1
_geom_angle_atom_site_label_2
_geom_angle_atom_site_label_3
_geom_angle
_geom_angle_site_symmetry_1
_geom_angle_site_symmetry_3
O2 Dy1 O3 88.78(12) 3_755 .
O2 Dy1 O4 157.98(13) 3_755 3_655
O3 Dy1 O4 94.48(11) . 3_655
O2 Dy1 O1 99.07(11) 3_755 .
O3 Dy1 O1 159.71(12) . .
O4 Dy1 O1 85.24(11) 3_655 .
O2 Dy1 O8 76.97(14) 3_755 .
O3 Dy1 O8 79.02(12) . .
O4 Dy1 O8 125.04(13) 3_655 .
O1 Dy1 O8 84.54(11) . .
O2 Dy1 O9 129.38(13) 3_755 .
O3 Dy1 O9 79.40(12) . .
O4 Dy1 O9 72.55(12) 3_655 .
O1 Dy1 O9 81.19(12) . .
O8 Dy1 O9 52.54(13) . .
O2 Dy1 O6 80.80(13) 3_755 .
O3 Dy1 O6 126.88(11) . .
O4 Dy1 O6 79.85(12) 3_655 .
O1 Dy1 O6 73.11(11) . .
O8 Dy1 O6 145.39(12) . .
O9 Dy1 O6 143.55(12) . .
O2 Dy1 O5 78.81(12) 3_755 .
O3 Dy1 O5 75.92(12) . .
O4 Dy1 O5 80.89(12) 3_655 .
O1 Dy1 O5 123.84(12) . .
O8 Dy1 O5 145.25(12) . .
O9 Dy1 O5 141.89(12) . .
O6 Dy1 O5 50.97(11) . .
O2 Dy1 N3 103.30(15) 3_755 .
O3 Dy1 N3 75.95(12) . .
O4 Dy1 N3 98.61(14) 3_655 .
O1 Dy1 N3 84.02(12) . .
O8 Dy1 N3 26.59(13) . .
O9 Dy1 N3 26.08(13) . .
O6 Dy1 N3 157.13(11) . .
O5 Dy1 N3 151.73(12) . .
O2 Dy1 N4 77.35(12) 3_755 .
O3 Dy1 N4 101.63(12) . .
O4 Dy1 N4 80.66(12) 3_655 .
O1 Dy1 N4 98.34(12) . .
O8 Dy1 N4 154.29(13) . .
O9 Dy1 N4 153.17(12) . .
O6 Dy1 N4 25.25(10) . .
O5 Dy1 N4 25.78(11) . .
N3 Dy1 N4 177.44(12) . .
C1 O1 Dy1 128.6(3) . .
C1 O2 Dy1 167.8(3) . 3_755
C17 O3 Dy1 165.6(3) . .
C17 O4 Dy1 137.9(3) . 3_655
N3 O9 Dy1 95.4(3) . .
N3 O8 Dy1 95.7(3) . .
N4 O6 Dy1 96.9(3) . .
N4 O5 Dy1 95.5(3) . .
C10 N1 C8 117.9(4) . .
C26 N2 C24 124.6(4) . .
C26 N2 HN2 123(4) . .
C24 N2 HN2 113(4) . .
O10 N3 O9 123.0(6) . .
O10 N3 O8 121.3(5) . .
O9 N3 O8 115.7(4) . .
O10 N3 Dy1 173.9(4) . .
O9 N3 Dy1 58.5(2) . .
O8 N3 Dy1 57.7(2) . .
O7 N4 O6 121.9(5) . .
O7 N4 O5 121.8(4) . .
O6 N4 O5 116.3(4) . .
O7 N4 Dy1 175.9(4) . .
O6 N4 Dy1 57.8(2) . .
O5 N4 Dy1 58.7(2) . .
O2 C1 O1 123.7(4) . .
O2 C1 C2 117.3(4) . .
O1 C1 C2 118.9(4) . .
C9 C2 C3 118.9(4) . .
C9 C2 C1 116.7(4) . .
C3 C2 C1 124.3(4) . .
C4 C3 C8 118.5(4) . .
C4 C3 C2 124.9(4) . .
C8 C3 C2 116.6(4) . .
C5 C4 C3 120.4(5) . .
C5 C4 H4 119.8 . .
C3 C4 H4 119.8 . .
C4 C5 C6 120.9(5) . .
C4 C5 H5 119.6 . .
C6 C5 H5 119.6 . .
C7 C6 C5 120.5(5) . .
C7 C6 H6 119.7 . .
C5 C6 H6 119.7 . .
C6 C7 C8 120.7(5) . .
C6 C7 H7 119.6 . .
C8 C7 H7 119.6 . .
N1 C8 C7 117.4(4) . .
N1 C8 C3 123.6(4) . .
C7 C8 C3 118.9(4) . .
C2 C9 C10 120.8(4) . .
C2 C9 H9 119.6 . .
C10 C9 H9 119.6 . .
N1 C10 C9 122.0(4) . .
N1 C10 C11 118.1(4) . .
C9 C10 C11 119.8(4) . .
C12 C11 C16 118.1(4) . .
C12 C11 C10 121.7(4) . .
C16 C11 C10 120.2(4) . .
C13 C12 C11 121.1(5) . .
C13 C12 H12 119.5 . .
C11 C12 H12 119.5 . .
C12 C13 C14 120.2(5) . .
C12 C13 H13 119.9 . .
C14 C13 H13 119.9 . .
C15 C14 C13 119.5(5) . .
C15 C14 H14 120.2 . .
C13 C14 H14 120.2 . .
C14 C15 C16 120.9(5) . .
C14 C15 H15 119.5 . .
C16 C15 H15 119.5 . .
C15 C16 C11 120.2(5) . .
C15 C16 H16 119.9 . .
C11 C16 H16 119.9 . .
O4 C17 O3 126.5(4) . .
O4 C17 C18 116.5(4) . .
O3 C17 C18 117.0(4) . .
C25 C18 C19 120.4(4) . .
C25 C18 C17 117.2(4) . .
C19 C18 C17 122.4(4) . .
C20 C19 C18 125.2(4) . .
C20 C19 C24 117.7(4) . .
C18 C19 C24 117.1(4) . .
C21 C20 C19 119.8(5) . .
C21 C20 H20 120.1 . .
C19 C20 H20 120.1 . .
C20 C21 C22 121.2(5) . .
C20 C21 H21 119.4 . .
C22 C21 H21 119.4 . .
C23 C22 C21 121.2(5) . .
C23 C22 H22 119.4 . .
C21 C22 H22 119.4 . .
C22 C23 C24 119.2(5) . .
C22 C23 H23 120.4 . .
C24 C23 H23 120.4 . .
N2 C24 C23 120.5(4) . .
N2 C24 C19 118.7(4) . .
C23 C24 C19 120.8(5) . .
C18 C25 C26 121.6(4) . .
C18 C25 H25 119.2 . .
C26 C25 H25 119.2 . .
N2 C26 C25 117.4(4) . .
N2 C26 C27 120.5(4) . .
C25 C26 C27 122.1(4) . .
C28 C27 C32 119.4(5) . .
C28 C27 C26 120.9(5) . .
C32 C27 C26 119.7(4) . .
C29 C28 C27 120.1(6) . .
C29 C28 H28 119.9 . .
C27 C28 H28 119.9 . .
C30 C29 C28 120.7(5) . .
C30 C29 H29 119.7 . .
C28 C29 H29 119.7 . .
C29 C30 C31 120.0(5) . .
C29 C30 H30 120.0 . .
C31 C30 H30 120.0 . .
C30 C31 C32 119.3(6) . .
C30 C31 H31 120.3 . .
C32 C31 H31 120.3 . .
C27 C32 C31 120.5(5) . .
C27 C32 H32 119.8 . .
C31 C32 H32 119.8 . .

loop_
_geom_bond_atom_site_label_1
_geom_bond_atom_site_label_2
_geom_bond_distance
_geom_bond_site_symmetry_2
Dy1 O2 2.240(3) 3_755
Dy1 O3 2.274(3) .
Dy1 O4 2.296(3) 3_655
Dy1 O1 2.301(3) .
Dy1 O8 2.433(4) .
Dy1 O9 2.454(4) .
Dy1 O6 2.475(3) .
Dy1 O5 2.492(4) .
Dy1 N3 2.864(5) .
Dy1 N4 2.903(5) .
O1 C1 1.249(5) .
O2 C1 1.249(5) .
O2 Dy1 2.240(3) 3_755
O3 C17 1.249(5) .
O4 C17 1.242(5) .
O4 Dy1 2.296(3) 3_655
O9 N3 1.265(5) .
O8 N3 1.289(6) .
O10 N3 1.212(6) .
O6 N4 1.248(5) .
O5 N4 1.269(5) .
O7 N4 1.231(5) .
N1 C10 1.326(6) .
N1 C8 1.372(6) .
N2 C26 1.331(6) .
N2 C24 1.378(6) .
N2 HN2 0.89(6) .
C1 C2 1.512(6) .
C2 C9 1.366(6) .
C2 C3 1.419(6) .
C3 C4 1.417(6) .
C3 C8 1.418(6) .
C4 C5 1.357(7) .
C4 H4 0.9500 .
C5 C6 1.392(8) .
C5 H5 0.9500 .
C6 C7 1.355(7) .
C6 H6 0.9500 .
C7 C8 1.410(6) .
C7 H7 0.9500 .
C9 C10 1.412(6) .
C9 H9 0.9500 .
C10 C11 1.480(6) .
C11 C12 1.388(6) .
C11 C16 1.397(6) .
C12 C13 1.374(6) .
C12 H12 0.9500 .
C13 C14 1.379(7) .
C13 H13 0.9500 .
C14 C15 1.367(7) .
C14 H14 0.9500 .
C15 C16 1.381(7) .
C15 H15 0.9500 .
C16 H16 0.9500 .
C17 C18 1.517(6) .
C18 C25 1.371(6) .
C18 C19 1.414(6) .
C19 C20 1.414(6) .
C19 C24 1.416(6) .
C20 C21 1.363(7) .
C20 H20 0.9500 .
C21 C22 1.383(7) .
C21 H21 0.9500 .
C22 C23 1.350(7) .
C22 H22 0.9500 .
C23 C24 1.398(6) .
C23 H23 0.9500 .
C25 C26 1.393(6) .
C25 H25 0.9500 .
C26 C27 1.485(6) .
C27 C28 1.377(6) .
C27 C32 1.379(7) .
C28 C29 1.376(8) .
C28 H28 0.9500 .
C29 C30 1.366(9) .
C29 H29 0.9500 .
C30 C31 1.382(8) .
C30 H30 0.9500 .
C31 C32 1.388(7) .
C31 H31 0.9500 .
C32 H32 0.9500 .

loop_
_geom_hbond_atom_site_label_D
_geom_hbond_atom_site_label_H
_geom_hbond_atom_site_label_A
_geom_hbond_distance_DH
_geom_hbond_distance_HA
_geom_hbond_distance_DA
_geom_hbond_angle_DHA
_geom_hbond_site_symmetry_A
N2 HN2 O7 0.89(6) 2.13(6) 3.012(5) 171(5) 4_556
